data_4027424
loop_
_publ_author_name
'Zhiguo Zhang'
'Shiliang Fang'
'Qingfeng Liu'
'Guisheng Zhang'

_publ_section_title
;
 Approach to Polysubstituted 4-Pyridones from N-Aryl Acetoacetamides via a
 N to C1,3-Acyl Migration Mediated by Sodium Persulfate
;
_journal_name_full 'Journal of Organic Chemistry'
_journal_page_first 7665
_journal_page_last 7670
_journal_paper_doi 10.1021/jo3010217
_journal_volume 77
_journal_year 2012
_chemical_formula_sum 'C H Cl N O'
_chemical_formula_weight 78.48
_chemical_name_systematic
; 
 ? 
;
_space_group_IT_number 33
_symmetry_cell_setting orthorhombic
_symmetry_space_group_name_Hall 'P 2c -2n'
_symmetry_space_group_name_H-M 'P n a 21'
_atom_sites_solution_hydrogens geom
_atom_sites_solution_primary direct
_atom_sites_solution_secondary difmap
_audit_creation_method SHELXL-97
_cell_angle_alpha 90.00
_cell_angle_beta 90.00
_cell_angle_gamma 90.00
_cell_formula_units_Z 75
_cell_length_a 13.8598(7)
_cell_length_b 11.5756(7)
_cell_length_c 23.3102(12)
_cell_measurement_temperature 293(2)
_cell_volume 3739.8(4)
_computing_structure_refinement 'SHELXL-97 (Sheldrick, 1997)'
_computing_structure_solution 'SHELXS-97 (Sheldrick, 1990)'
_diffrn_ambient_temperature 293(2)
_diffrn_measured_fraction_theta_full 0.997
_diffrn_measured_fraction_theta_max 0.997
_diffrn_radiation_monochromator graphite
_diffrn_radiation_source 'fine-focus sealed tube'
_diffrn_radiation_type MoK\a
_diffrn_radiation_wavelength 0.71073
_diffrn_reflns_av_R_equivalents 0.0372
_diffrn_reflns_av_sigmaI/netI 0.0531
_diffrn_reflns_limit_h_max 13
_diffrn_reflns_limit_h_min -17
_diffrn_reflns_limit_k_max 11
_diffrn_reflns_limit_k_min -14
_diffrn_reflns_limit_l_max 29
_diffrn_reflns_limit_l_min -29
_diffrn_reflns_number 13173
_diffrn_reflns_theta_full 25.00
_diffrn_reflns_theta_max 26.37
_diffrn_reflns_theta_min 3.07
_exptl_absorpt_coefficient_mu 1.489
_exptl_crystal_density_diffrn 2.613
_exptl_crystal_F_000 2925
_refine_diff_density_max 0.251
_refine_diff_density_min -0.256
_refine_diff_density_rms 0.036
_refine_ls_abs_structure_details 'Flack H D (1983), Acta Cryst. A39, 876-881'
_refine_ls_abs_structure_Flack -0.02(6)
_refine_ls_extinction_method none
_refine_ls_goodness_of_fit_ref 1.009
_refine_ls_hydrogen_treatment mixed
_refine_ls_matrix_type full
_refine_ls_number_parameters 565
_refine_ls_number_reflns 5984
_refine_ls_number_restraints 1
_refine_ls_restrained_S_all 1.009
_refine_ls_R_factor_all 0.1029
_refine_ls_R_factor_gt 0.0502
_refine_ls_shift/su_max 0.001
_refine_ls_shift/su_mean 0.000
_refine_ls_structure_factor_coef Fsqd
_refine_ls_weighting_details 'calc w=1/[\s^2^(Fo^2^)+(0.0424P)^2^+0.6556P] where P=(Fo^2^+2Fc^2^)/3'
_refine_ls_weighting_scheme calc
_refine_ls_wR_factor_gt 0.0923
_refine_ls_wR_factor_ref 0.1111
_reflns_number_gt 3661
_reflns_number_total 5984
_reflns_threshold_expression >2sigma(I)
_cod_data_source_file jo3010217_si_002.cif
_cod_data_source_block 5
_cod_database_code 4027424

loop_
_symmetry_equiv_pos_as_xyz
'x, y, z'
'-x, -y, z+1/2'
'x+1/2, -y+1/2, z'
'-x+1/2, y+1/2, z+1/2'

loop_
_atom_site_label
_atom_site_type_symbol
_atom_site_fract_x
_atom_site_fract_y
_atom_site_fract_z
_atom_site_U_iso_or_equiv
_atom_site_adp_type
_atom_site_occupancy
_atom_site_symmetry_multiplicity
_atom_site_calc_flag
_atom_site_refinement_flags
N10 N 0.3743(3) 0.5418(3) 0.75820(16) 0.0494(9) Uani 1 1 d .
C141 C 0.3437(3) 0.4456(4) 0.72699(18) 0.0498(11) Uani 1 1 d .
O16 O 0.2352(2) 0.5948(3) 0.80066(17) 0.0808(11) Uani 1 1 d .
C17 C 0.3779(2) 0.7016(4) 0.82394(17) 0.0428(10) Uani 1 1 d .
C19 C 0.3211(3) 0.6084(4) 0.79411(18) 0.0478(10) Uani 1 1 d .
C20 C 0.5213(4) 0.9827(5) 0.9082(3) 0.0791(16) Uani 1 1 d .
H20A H 0.5791 1.0043 0.8882 0.119 Uiso 1 1 calc R
H20B H 0.5372 0.9607 0.9468 0.119 Uiso 1 1 calc R
H20C H 0.4776 1.0469 0.9089 0.119 Uiso 1 1 calc R
N22 N 0.3897(2) 0.8384(3) 0.90040(15) 0.0497(8) Uani 1 1 d .
C25 C 0.3522(3) 0.8868(4) 0.9532(2) 0.0597(12) Uani 1 1 d .
C28 C 0.3409(3) 0.7490(4) 0.87368(18) 0.0479(11) Uani 1 1 d .
C34 C 0.3816(4) 0.8433(5) 1.0053(2) 0.0751(15) Uani 1 1 d .
C35 C 0.2877(4) 0.9757(5) 0.9509(3) 0.0936(19) Uani 1 1 d .
H35A H 0.2680 1.0065 0.9160 0.112 Uiso 1 1 calc R
C38 C 0.2779(7) 0.9725(9) 1.0533(4) 0.127(3) Uani 1 1 d .
C39 C 0.4747(3) 0.8828(4) 0.8781(2) 0.0544(11) Uani 1 1 d .
C40 C 0.2514(4) 0.7117(6) 0.9034(3) 0.0731(17) Uani 1 1 d .
C41 C 0.3435(5) 0.8860(7) 1.0547(3) 0.108(2) Uani 1 1 d .
H41A H 0.3627 0.8554 1.0898 0.129 Uiso 1 1 calc R
C42 C 0.2937(5) 0.2492(5) 0.6645(3) 0.0788(18) Uani 1 1 d .
C43 C 0.2532(3) 0.3946(4) 0.7328(2) 0.0563(12) Uani 1 1 d .
C44 C 0.5106(3) 0.8379(4) 0.8310(2) 0.0562(12) Uani 1 1 d .
C45 C 0.4079(3) 0.3929(4) 0.68891(19) 0.0598(12) Uani 1 1 d .
C46 C 0.3834(5) 0.2966(5) 0.6577(2) 0.0748(16) Uani 1 1 d .
C48 C 0.4687(3) 0.7433(4) 0.80084(18) 0.0468(11) Uani 1 1 d .
C49 C 0.2280(4) 0.2978(5) 0.7021(2) 0.0698(14) Uani 1 1 d .
C5 C 0.2865(3) -0.0180(4) 0.7696(2) 0.0536(12) Uani 1 1 d .
N6 N 0.3586(2) -0.1209(3) 0.67028(14) 0.0468(8) Uani 1 1 d .
O7 O 0.52400(19) 0.1201(3) 0.76673(15) 0.0746(10) Uani 1 1 d .
N8 N 0.3875(2) 0.1789(3) 0.81118(15) 0.0493(9) Uani 1 1 d .
C9 C 0.2732(3) -0.1599(4) 0.69331(19) 0.0500(10) Uani 1 1 d .
C11 C 0.3843(4) 0.4268(4) 0.9093(2) 0.0636(13) Uani 1 1 d .
C13 C 0.4375(3) 0.1098(4) 0.77446(17) 0.0474(10) Uani 1 1 d .
C15 C 0.4205(3) 0.2760(4) 0.84071(17) 0.0449(10) Uani 1 1 d .
O18 O 0.2512(2) 0.0260(3) 0.81380(15) 0.0821(11) Uani 1 1 d .
C21 C 0.3783(2) 0.0185(3) 0.74581(17) 0.0426(10) Uani 1 1 d .
C23 C 0.4551(3) -0.2634(5) 0.6198(2) 0.0642(13) Uani 1 1 d .
C24 C 0.4114(3) -0.0343(4) 0.69645(19) 0.0466(11) Uani 1 1 d .
C26 C 0.3570(3) 0.3296(4) 0.87863(19) 0.0562(12) Uani 1 1 d .
C27 C 0.2386(3) -0.1097(4) 0.7412(2) 0.0551(12) Uani 1 1 d .
C29 C 0.5030(3) -0.0003(5) 0.6659(2) 0.0766(16) Uani 1 1 d .
H29A H 0.5116 -0.0485 0.6328 0.115 Uiso 1 1 calc R
H29B H 0.5568 -0.0098 0.6914 0.115 Uiso 1 1 calc R
H29C H 0.4988 0.0790 0.6542 0.115 Uiso 1 1 calc R
C32 C 0.5369(4) 0.4229(4) 0.8651(2) 0.0623(13) Uani 1 1 d .
C33 C 0.5117(3) 0.3244(4) 0.8345(2) 0.0554(11) Uani 1 1 d .
C36 C 0.4895(5) -0.3104(7) 0.5702(3) 0.0918(19) Uani 1 1 d .
C37 C 0.3980(5) -0.1779(6) 0.5159(2) 0.0823(19) Uani 1 1 d .
C47 C 0.3630(3) -0.1298(4) 0.5657(2) 0.0645(13) Uani 1 1 d .
C51 C 0.3929(3) -0.1718(4) 0.6179(2) 0.0546(11) Uani 1 1 d .
C52 C 0.2233(4) -0.2584(5) 0.6639(3) 0.0672(15) Uani 1 1 d .
Cl1 Cl 0.52455(9) 0.44843(13) 0.68168(7) 0.0864(4) Uani 1 1 d .
Cl2 Cl 0.24112(9) 0.27756(14) 0.88637(7) 0.0901(5) Uani 1 1 d .
Cl3 Cl 0.28134(14) -0.01569(15) 0.56249(8) 0.1113(6) Uani 1 1 d .
Cl4 Cl 0.46406(16) 0.73188(18) 1.00807(8) 0.1273(8) Uani 1 1 d .
C81 C 0.4744(4) 0.4730(4) 0.9018(2) 0.0635(14) Uani 1 1 d .
C14 C 0.4600(5) -0.2670(7) 0.5175(3) 0.095(2) Uani 1 1 d .
C112 C 0.2525(7) 1.0189(8) 1.0025(5) 0.134(3) Uani 1 1 d .
H17 H 0.205(3) -0.244(5) 0.623(3) 0.099(18) Uiso 1 1 d .
H21 H 0.154(3) 0.267(4) 0.7065(19) 0.076(14) Uiso 1 1 d .
H34 H 0.427(3) 0.571(4) 0.7536(17) 0.051(13) Uiso 1 1 d .
H36 H 0.342(3) 0.450(3) 0.9375(17) 0.042(11) Uiso 1 1 d .
H92 H 0.371(4) -0.143(5) 0.488(2) 0.10(2) Uiso 1 1 d .
H231 H 0.471(2) -0.300(3) 0.6567(17) 0.047(11) Uiso 1 1 d .
H151 H 0.251(4) 1.008(5) 1.089(3) 0.12(2) Uiso 1 1 d .
H20 H 0.567(3) 0.866(4) 0.8161(18) 0.064(13) Uiso 1 1 d .
H25 H 0.185(3) -0.132(3) 0.7566(18) 0.056(12) Uiso 1 1 d .
H12 H 0.213(3) 0.429(4) 0.7562(18) 0.048(12) Uiso 1 1 d .
H131 H 0.326(3) 0.153(3) 0.8183(15) 0.041(11) Uiso 1 1 d .
H23 H 0.427(4) 0.258(5) 0.634(2) 0.10(2) Uiso 1 1 d .
H6 H 0.263(3) 0.725(5) 0.949(2) 0.092(16) Uiso 1 1 d .
H7 H 0.236(2) 0.645(3) 0.8941(16) 0.031(11) Uiso 1 1 d .
O1 O 0.50781(19) 0.7008(3) 0.75736(14) 0.0656(9) Uani 1 1 d .
H15 H 0.204(3) 0.769(5) 0.893(2) 0.081(18) Uiso 1 1 d .
H4 H 0.169(3) -0.267(4) 0.684(2) 0.080(17) Uiso 1 1 d .
H81 H 0.531(4) -0.369(5) 0.567(2) 0.09(2) Uiso 1 1 d .
H14 H 0.273(3) -0.332(4) 0.666(2) 0.073(14) Uiso 1 1 d .
H111 H 0.280(4) 0.194(5) 0.643(2) 0.089(19) Uiso 1 1 d .
H13 H 0.214(5) 1.069(6) 0.997(3) 0.12(3) Uiso 1 1 d .
H134 H 0.498(4) 0.530(6) 0.928(3) 0.12(2) Uiso 1 1 d .
H9 H 0.598(4) 0.457(4) 0.863(2) 0.089(18) Uiso 1 1 d .
H126 H 0.492(4) -0.304(6) 0.481(3) 0.12(2) Uiso 1 1 d .
H2 H 0.557(3) 0.282(4) 0.802(2) 0.080(14) Uiso 1 1 d .

loop_
_atom_site_aniso_label
_atom_site_aniso_U_11
_atom_site_aniso_U_22
_atom_site_aniso_U_33
_atom_site_aniso_U_23
_atom_site_aniso_U_13
_atom_site_aniso_U_12
N10 0.042(2) 0.049(2) 0.057(2) -0.008(2) 0.0041(19) -0.0003(19)
C141 0.054(3) 0.048(3) 0.048(2) 0.001(2) 0.000(2) 0.011(2)
O16 0.0386(16) 0.088(3) 0.116(3) -0.049(2) 0.0089(17) -0.0065(16)
C17 0.035(2) 0.046(3) 0.047(3) -0.004(2) -0.0021(18) 0.0023(18)
C19 0.042(2) 0.048(3) 0.053(3) -0.009(2) 0.0011(19) 0.011(2)
C20 0.083(4) 0.071(4) 0.083(4) -0.012(3) -0.013(3) -0.013(3)
N22 0.0461(18) 0.049(2) 0.054(2) -0.0060(19) -0.0051(16) 0.0050(16)
C25 0.066(3) 0.057(3) 0.055(3) -0.019(3) 0.000(2) -0.002(3)
C28 0.041(2) 0.050(3) 0.052(3) 0.001(2) -0.006(2) 0.0041(19)
C34 0.099(4) 0.078(4) 0.048(3) -0.010(3) -0.012(3) -0.010(3)
C35 0.112(4) 0.086(4) 0.082(4) -0.018(3) 0.009(4) 0.036(4)
C38 0.178(8) 0.137(8) 0.068(6) -0.052(6) 0.045(6) -0.030(6)
C39 0.049(2) 0.055(3) 0.059(3) -0.006(2) -0.012(2) 0.000(2)
C40 0.066(3) 0.077(4) 0.076(4) -0.026(4) 0.019(3) -0.023(3)
C41 0.143(6) 0.117(6) 0.063(4) -0.024(4) 0.015(4) -0.023(5)
C42 0.106(5) 0.059(4) 0.071(4) -0.026(3) -0.015(4) 0.020(4)
C43 0.060(3) 0.053(3) 0.055(3) -0.009(3) -0.005(2) 0.007(3)
C44 0.043(2) 0.064(3) 0.061(3) 0.003(3) -0.002(2) -0.006(2)
C45 0.068(3) 0.061(3) 0.050(3) -0.003(3) 0.006(2) 0.021(2)
C46 0.098(4) 0.068(4) 0.058(3) -0.013(3) -0.002(3) 0.031(4)
C48 0.041(2) 0.057(3) 0.042(3) -0.001(2) -0.002(2) 0.005(2)
C49 0.080(3) 0.064(3) 0.066(3) -0.012(3) -0.021(3) 0.000(3)
C5 0.049(2) 0.058(3) 0.054(3) -0.001(2) 0.008(2) -0.002(2)
N6 0.0431(18) 0.053(2) 0.0447(19) -0.0093(18) -0.0018(16) -0.0052(16)
O7 0.0439(17) 0.088(2) 0.092(2) -0.043(2) 0.0094(15) -0.0050(16)
N8 0.0405(19) 0.054(2) 0.053(2) -0.0108(19) 0.0089(17) -0.0005(18)
C9 0.043(2) 0.051(3) 0.055(3) 0.001(2) -0.010(2) -0.002(2)
C11 0.069(3) 0.056(3) 0.066(3) -0.013(3) 0.014(3) 0.010(3)
C13 0.040(2) 0.052(3) 0.050(3) -0.001(2) 0.0018(19) 0.002(2)
C15 0.050(2) 0.044(2) 0.041(2) -0.003(2) -0.002(2) 0.003(2)
O18 0.073(2) 0.095(3) 0.078(2) -0.034(2) 0.036(2) -0.0276(19)
C21 0.038(2) 0.045(3) 0.045(2) -0.002(2) -0.0046(18) 0.0024(18)
C23 0.065(3) 0.069(4) 0.058(3) -0.012(3) -0.002(3) 0.010(3)
C24 0.044(2) 0.050(3) 0.046(3) -0.002(2) 0.005(2) 0.004(2)
C26 0.059(2) 0.049(3) 0.060(3) -0.002(2) 0.009(2) 0.007(2)
C27 0.042(2) 0.062(3) 0.061(3) -0.001(3) 0.003(2) -0.007(2)
C29 0.063(3) 0.078(4) 0.089(4) -0.029(3) 0.030(3) -0.019(3)
C32 0.059(3) 0.058(3) 0.070(3) -0.001(3) -0.009(3) -0.003(3)
C33 0.052(3) 0.057(3) 0.057(3) -0.006(2) -0.004(2) -0.001(2)
C36 0.089(4) 0.099(5) 0.088(5) -0.029(4) 0.013(4) 0.011(4)
C37 0.117(5) 0.084(5) 0.045(3) -0.005(3) -0.004(3) -0.034(4)
C47 0.082(3) 0.061(3) 0.051(3) -0.002(3) 0.003(2) -0.016(3)
C51 0.058(3) 0.056(3) 0.049(3) -0.011(2) 0.001(2) -0.004(2)
C52 0.062(3) 0.077(4) 0.062(4) -0.009(3) 0.000(3) -0.014(3)
Cl1 0.0737(8) 0.0817(9) 0.1038(11) -0.0074(9) 0.0326(7) 0.0174(7)
Cl2 0.0712(8) 0.0907(10) 0.1084(12) -0.0319(10) 0.0408(8) -0.0075(7)
Cl3 0.1700(17) 0.0835(12) 0.0802(11) 0.0056(9) -0.0338(11) 0.0266(11)
Cl4 0.1742(19) 0.1265(16) 0.0813(11) 0.0077(11) -0.0334(13) 0.0471(14)
C81 0.082(4) 0.049(3) 0.059(3) -0.010(3) -0.015(3) 0.011(3)
C14 0.099(5) 0.098(5) 0.088(6) -0.041(5) 0.026(4) -0.016(4)
C112 0.159(8) 0.117(7) 0.127(8) -0.049(6) 0.032(6) 0.052(6)
O1 0.0543(17) 0.082(2) 0.061(2) -0.0149(19) 0.0135(16) -0.0056(16)

loop_
_atom_type_symbol
_atom_type_description
_atom_type_scat_dispersion_real
_atom_type_scat_dispersion_imag
_atom_type_scat_source
C C 0.0033 0.0016 'International Tables Vol C Tables 4.2.6.8 and 6.1.1.4'
H H 0.0000 0.0000 'International Tables Vol C Tables 4.2.6.8 and 6.1.1.4'
N N 0.0061 0.0033 'International Tables Vol C Tables 4.2.6.8 and 6.1.1.4'
O O 0.0106 0.0060 'International Tables Vol C Tables 4.2.6.8 and 6.1.1.4'
Cl Cl 0.1484 0.1585 'International Tables Vol C Tables 4.2.6.8 and 6.1.1.4'

loop_
_geom_angle_atom_site_label_1
_geom_angle_atom_site_label_2
_geom_angle_atom_site_label_3
_geom_angle
C19 N10 C141 127.6(4)
C43 C141 N10 124.1(4)
C43 C141 C45 116.8(4)
N10 C141 C45 119.1(4)
C28 C17 C48 120.1(4)
C28 C17 C19 118.5(3)
C48 C17 C19 121.3(4)
O16 C19 N10 122.6(4)
O16 C19 C17 123.3(4)
N10 C19 C17 114.1(3)
C28 N22 C39 121.6(4)
C28 N22 C25 119.7(3)
C39 N22 C25 118.7(4)
C35 C25 C34 120.2(5)
C35 C25 N22 119.6(4)
C34 C25 N22 120.2(4)
C17 C28 N22 119.5(4)
C17 C28 C40 125.9(4)
N22 C28 C40 114.6(4)
C41 C34 C25 120.0(6)
C41 C34 Cl4 119.8(5)
C25 C34 Cl4 120.1(4)
C25 C35 C112 117.9(7)
C112 C38 C41 119.5(7)
C44 C39 N22 119.3(4)
C44 C39 C20 122.2(5)
N22 C39 C20 118.5(4)
C38 C41 C34 120.6(7)
C46 C42 C49 120.5(6)
C49 C43 C141 121.6(5)
C39 C44 C48 124.2(5)
C46 C45 C141 122.2(5)
C46 C45 Cl1 118.4(4)
C141 C45 Cl1 119.3(4)
C42 C46 C45 119.3(5)
O1 C48 C44 121.6(4)
O1 C48 C17 123.1(4)
C44 C48 C17 115.2(4)
C43 C49 C42 119.6(6)
O18 C5 C27 120.5(4)
O18 C5 C21 122.7(4)
C27 C5 C21 116.8(4)
C9 N6 C24 121.4(3)
C9 N6 C51 118.8(3)
C24 N6 C51 119.8(3)
C13 N8 C15 128.2(4)
C27 C9 N6 119.2(4)
C27 C9 C52 122.9(4)
N6 C9 C52 117.9(4)
C81 C11 C26 120.0(5)
O7 C13 N8 122.4(4)
O7 C13 C21 122.9(4)
N8 C13 C21 114.7(3)
C33 C15 C26 117.4(4)
C33 C15 N8 124.8(4)
C26 C15 N8 117.8(4)
C24 C21 C5 118.8(4)
C24 C21 C13 120.2(3)
C5 C21 C13 121.1(4)
C36 C23 C51 120.0(6)
C21 C24 N6 120.8(3)
C21 C24 C29 123.9(4)
N6 C24 C29 115.3(4)
C11 C26 C15 121.2(4)
C11 C26 Cl2 118.9(4)
C15 C26 Cl2 119.9(3)
C9 C27 C5 122.9(4)
C81 C32 C33 121.1(5)
C32 C33 C15 120.4(4)
C23 C36 C14 120.3(7)
C14 C37 C47 120.9(6)
C51 C47 C37 119.8(5)
C51 C47 Cl3 120.2(4)
C37 C47 Cl3 120.0(5)
C23 C51 C47 119.6(4)
C23 C51 N6 119.9(4)
C47 C51 N6 120.5(4)
C32 C81 C11 119.9(5)
C37 C14 C36 119.3(6)
C38 C112 C35 121.7(8)

loop_
_geom_bond_atom_site_label_1
_geom_bond_atom_site_label_2
_geom_bond_distance
N10 C19 1.357(5)
N10 C141 1.396(6)
C141 C43 1.393(6)
C141 C45 1.397(6)
O16 C19 1.210(4)
C17 C28 1.381(6)
C17 C48 1.451(5)
C17 C19 1.506(6)
C20 C39 1.498(7)
N22 C28 1.385(5)
N22 C39 1.386(5)
N22 C25 1.448(6)
C25 C35 1.365(7)
C25 C34 1.377(6)
C28 C40 1.485(6)
C34 C41 1.359(8)
C34 Cl4 1.725(6)
C35 C112 1.391(11)
C38 C112 1.347(13)
C38 C41 1.354(11)
C39 C44 1.313(6)
C42 C46 1.368(8)
C42 C49 1.384(8)
C43 C49 1.376(7)
C44 C48 1.425(6)
C45 C46 1.375(7)
C45 Cl1 1.748(5)
C48 O1 1.250(5)
C5 O18 1.249(5)
C5 C27 1.416(6)
C5 C21 1.451(5)
N6 C9 1.376(5)
N6 C24 1.383(5)
N6 C51 1.438(5)
O7 C13 1.219(4)
N8 C13 1.361(5)
N8 C15 1.395(5)
C9 C27 1.347(6)
C9 C52 1.500(7)
C11 C81 1.370(7)
C11 C26 1.385(7)
C13 C21 1.495(5)
C15 C33 1.391(6)
C15 C26 1.393(6)
C21 C24 1.381(6)
C23 C36 1.365(8)
C23 C51 1.368(6)
C24 C29 1.507(6)
C26 Cl2 1.726(4)
C32 C81 1.349(7)
C32 C33 1.389(7)
C36 C14 1.389(10)
C37 C14 1.343(9)
C37 C47 1.375(7)
C47 C51 1.373(6)
C47 Cl3 1.742(5)
